data_4121259
loop_
_publ_author_name
'Jae-Hyuk Her'
'Peter W. Stephens'
'Royce A. Davidson'
'Kil Sik Min'
'Joshua D. Bagnato'
'Kipp van Schooten'
'Christoph Boehme'
'Joel S. Miller'

_publ_section_title
;
 Weak Ferromagnetic Ordering of the Li+[TCNE].- (TCNE =
 Tetracyanoethylene) Organic Magnet with an Interpenetrating Diamondoid
 Structure
;
_journal_name_full 'Journal of the American Chemical Society'
_journal_page_first 18060
_journal_page_last 18063
_journal_paper_doi 10.1021/ja410818e
_journal_volume 135
_journal_year 2013
_chemical_formula_sum 'C6 Li N4'
_chemical_formula_weight 135.04
_space_group_IT_number 13
_symmetry_space_group_name_Hall '-P 2yc'
_symmetry_space_group_name_H-M 'P 1 2/c 1'
_cell_angle_alpha 90
_cell_angle_beta 107.2844(65)
_cell_angle_gamma 90
_cell_formula_units_Z 2
_cell_length_a 5.42900(44)
_cell_length_b 5.40499(76)
_cell_length_c 11.9282(10)
_cell_measurement_temperature 100
_cell_volume 334.21(6)
_diffrn_ambient_temperature 100
_diffrn_detector 'NaI scintillation counter'
_diffrn_measurement_device_type 'Huber diffractometer'
_diffrn_radiation_monochromator 'double Si(111)'
_diffrn_radiation_wavelength 0.690779
_diffrn_source synchrotron
_exptl_absorpt_correction_type none
_pd_char_colour 'dark green yellow'
_pd_instr_location
; 
X16C, National Synchrotron Light Source, Brookhaven National Laboratory
;
_pd_meas_2theta_range_inc 0.005
_pd_meas_2theta_range_max 40
_pd_meas_2theta_range_min 4
_pd_meas_number_of_points 7201
_pd_meas_scan_method step
_pd_spec_mounting
;
Sealed glass capillary of 1 mm nom diameter
;
_pd_spec_mount_mode reflection
_pd_spec_shape cylinder
_pd_spec_size_axial 10
_pd_spec_size_equat 1
_pd_spec_size_thick 1
_cod_data_source_file ja410818e_si_001_4.cif
_cod_data_source_block LiTCNE-100K
_cod_original_cell_volume 334.212(85)
_cod_database_code 4121259

loop_
_symmetry_equiv_pos_as_xyz
'x, y, z'
'-x, y, 1/2-z'
'-x, -y, -z'
'x, -y, 1/2+z'

loop_
_atom_site_label
_atom_site_type_symbol
_atom_site_symmetry_multiplicity
_atom_site_fract_x
_atom_site_fract_y
_atom_site_fract_z
_atom_site_occupancy
_atom_site_B_iso_or_equiv
Li Li+1 2 0.5 0.2983(39) 0.75 1 1
N2 N 4 -0.23633(69) -0.42841(61) -0.14348(26) 1 1
N3 N 4 0.34094(86) 0.13782(51) -0.14321(45) 1 1
C4 C 4 -0.11863(50) -0.26901(17) -0.11138(14) 1 1
C5 C 4 0.19868(58) 0.03464(59) -0.11676(36) 1 1
C6 C 4 0.02151(29) -0.04855(33) -0.05078(13) 1 1
